data_4323417
loop_
_publ_author_name
'Musa A. Said'
'Melanie P\"ulm'
'Regine Herbst-Irmer'
'K. C. Kumara Swamy'

_publ_contact_author
;
      Dr. Regine Herbst-Irmer
      Institut f\"ur Anorganische Chemie
      Universit\"at G\"ottingen
      Tammannstr. 4
      37077 G\"ottingen
      Germany
;
_publ_contact_author_email rherbst@shelx.uni-ac.gwdg.de
_publ_contact_author_fax '049 551 392582'
_publ_contact_author_phone '049 551 393007'
_publ_section_title
;
 Cyclic Aminophosphites and -phosphoranes Possessing Six- and
 Higher-Membered Rings: A Comparative Study of Structure and Reactivity
;
_journal_name_full 'Inorganic Chemistry'
_journal_page_first 2044
_journal_page_last 2051
_journal_paper_doi 10.1021/ic9611958
_journal_volume 36
_journal_year 1997
_chemical_formula_sum 'C35 H54 N O2 P'
_chemical_formula_weight 551.76
_chemical_name_systematic
;
 ?
;
_space_group_IT_number 2
_symmetry_cell_setting triclinic
_symmetry_space_group_name_Hall '-P 1'
_symmetry_space_group_name_H-M 'P -1'
_atom_sites_solution_hydrogens geom
_atom_sites_solution_primary direct
_atom_sites_solution_secondary difmap
_audit_creation_method SHELXL
_cell_angle_alpha 96.97(2)
_cell_angle_beta 103.96(2)
_cell_angle_gamma 96.53(2)
_cell_formula_units_Z 2
_cell_length_a 9.676(3)
_cell_length_b 13.060(3)
_cell_length_c 13.969(4)
_cell_measurement_reflns_used 30
_cell_measurement_temperature 193(2)
_cell_measurement_theta_max 12.5
_cell_measurement_theta_min 10
_cell_volume 1681.6(8)
_computing_cell_refinement 'Stoe DIF4'
_computing_data_collection 'Stoe DIF4'
_computing_data_reduction 'Stoe REDU4'
_computing_molecular_graphics 'Siemens SHELXTL-Plus'
_computing_publication_material 'SHELXL-93 (Sheldrick, 1993)'
_computing_structure_refinement 'SHELXL-93 (Sheldrick, 1993)'
_computing_structure_solution 'SHELXS-86 (Sheldrick, 1990)'
_diffrn_ambient_temperature 193(2)
_diffrn_measurement_device 'Stoe-Siemens-AED four-circle-diffractometer'
_diffrn_measurement_method 'Profile data from 2theta/omega'
_diffrn_radiation_monochromator graphite
_diffrn_radiation_source 'fine-focus sealed tube'
_diffrn_radiation_type MoK\a
_diffrn_radiation_wavelength 0.71073
_diffrn_reflns_av_R_equivalents 0.0669
_diffrn_reflns_av_sigmaI/netI 0.0426
_diffrn_reflns_limit_h_max 10
_diffrn_reflns_limit_h_min -10
_diffrn_reflns_limit_k_max 13
_diffrn_reflns_limit_k_min -14
_diffrn_reflns_limit_l_max 15
_diffrn_reflns_limit_l_min -13
_diffrn_reflns_number 4941
_diffrn_reflns_theta_max 22.51
_diffrn_reflns_theta_min 2.51
_diffrn_standards_decay_% 0
_diffrn_standards_interval_time 90
_diffrn_standards_number 3
_exptl_absorpt_coefficient_mu 0.111
_exptl_crystal_colour colourless
_exptl_crystal_density_diffrn 1.090
_exptl_crystal_description blocks
_exptl_crystal_F_000 604
_exptl_crystal_size_max 0.60
_exptl_crystal_size_mid 0.40
_exptl_crystal_size_min 0.40
_refine_diff_density_max 0.398
_refine_diff_density_min -0.297
_refine_diff_density_rms 0.050
_refine_ls_extinction_method none
_refine_ls_goodness_of_fit_all 1.027
_refine_ls_goodness_of_fit_obs 1.063
_refine_ls_matrix_type full
_refine_ls_number_parameters 375
_refine_ls_number_reflns 4403
_refine_ls_number_restraints 31
_refine_ls_restrained_S_all 1.068
_refine_ls_restrained_S_obs 1.064
_refine_ls_R_factor_all 0.0837
_refine_ls_R_factor_obs 0.0585
_refine_ls_shift/esd_max 0.000
_refine_ls_shift/esd_mean 0.000
_refine_ls_structure_factor_coef Fsqd
_refine_ls_weighting_details 'w=1/[\s^2^(Fo^2^)+(0.0801P)^2^+1.1633P] where P=(Fo^2^+2Fc^2^)/3'
_refine_ls_weighting_scheme calc
_refine_ls_wR_factor_all 0.1639
_refine_ls_wR_factor_obs 0.1394
_reflns_number_observed 3297
_reflns_number_total 4406
_reflns_observed_criterion >2sigma(I)
_cod_data_source_file ic9611958_4.cif
_cod_data_source_block zweig
_cod_depositor_comments
;
The following automatic conversions were performed:

'_refine_ls_weighting_scheme' value 'calc
w=1/[\s^2^(Fo^2^)+(0.0801P)^2^+1.1633P] where P=(Fo^2^+2Fc^2^)/3' was
changed to 'calc'. New tag '_refine_ls_weighting_details' was
created. The value of the new tag was set to
'w=1/[\s^2^(Fo^2^)+(0.0801P)^2^+1.1633P] where P=(Fo^2^+2Fc^2^)/3'.

Automatic conversion script
Id: cif_fix_values 3143 2015-03-26 13:38:13Z robertas 
;
_cod_database_code 4323417

loop_
_symmetry_equiv_pos_as_xyz
'x, y, z'
'-x, -y, -z'

loop_
_atom_site_aniso_label
_atom_site_aniso_U_11
_atom_site_aniso_U_22
_atom_site_aniso_U_33
_atom_site_aniso_U_23
_atom_site_aniso_U_13
_atom_site_aniso_U_12
P1 0.0299(5) 0.0338(5) 0.0362(5) -0.0034(4) 0.0093(4) 0.0043(4)
N1 0.035(2) 0.038(2) 0.039(2) -0.0078(14) 0.0116(14) -0.0053(13)
C1 0.033(2) 0.034(2) 0.040(2) -0.006(2) 0.0116(15) 0.0036(15)
C2 0.035(2) 0.049(2) 0.042(2) 0.006(2) 0.011(2) 0.012(2)
C3 0.033(2) 0.066(3) 0.047(2) 0.010(2) 0.012(2) 0.009(2)
C4 0.041(2) 0.069(3) 0.057(3) 0.017(2) 0.017(2) 0.001(2)
C5 0.052(2) 0.063(3) 0.092(3) 0.034(3) 0.022(2) 0.012(2)
C6 0.038(2) 0.055(2) 0.077(3) 0.024(2) 0.018(2) 0.016(2)
O1 0.0327(12) 0.0326(12) 0.0373(13) -0.0041(10) 0.0135(10) 0.0058(10)
C11 0.030(2) 0.027(2) 0.030(2) -0.0044(14) 0.0101(14) 0.0007(14)
C12 0.028(2) 0.028(2) 0.041(2) -0.008(2) 0.0089(15) 0.0056(14)
C13 0.033(2) 0.029(2) 0.042(2) -0.004(2) 0.008(2) 0.0074(14)
C14 0.033(2) 0.028(2) 0.039(2) -0.0056(15) 0.012(2) 0.0029(14)
C15 0.028(2) 0.032(2) 0.043(2) -0.006(2) 0.014(2) 0.0056(14)
C16 0.026(2) 0.026(2) 0.034(2) -0.0062(14) 0.0065(14) 0.0039(13)
C120 0.028(2) 0.039(2) 0.047(2) -0.003(2) 0.012(2) 0.0088(15)
C121 0.033(2) 0.055(3) 0.098(3) 0.007(2) 0.018(2) 0.009(2)
C122 0.053(2) 0.066(3) 0.127(4) 0.033(3) 0.048(3) 0.031(2)
C123 0.061(3) 0.140(5) 0.066(3) -0.025(3) 0.020(2) 0.049(3)
C140 0.041(2) 0.037(2) 0.043(2) 0.000(2) 0.015(2) 0.008(2)
C141 0.081(3) 0.045(2) 0.070(3) -0.005(2) 0.037(2) -0.009(2)
C142 0.107(4) 0.046(2) 0.071(3) -0.001(2) 0.055(3) 0.003(2)
C143 0.070(3) 0.139(5) 0.085(4) 0.065(4) 0.033(3) 0.041(3)
C10 0.027(2) 0.032(2) 0.038(2) -0.0031(15) 0.0076(14) 0.0043(14)
O2 0.0352(12) 0.0363(13) 0.0349(13) -0.0010(10) 0.0115(10) 0.0088(10)
C21 0.024(2) 0.037(2) 0.029(2) -0.0003(15) 0.0062(14) 0.0079(14)
C22 0.027(2) 0.033(2) 0.030(2) -0.0044(14) 0.0010(14) 0.0082(14)
C23 0.031(2) 0.031(2) 0.040(2) -0.009(2) 0.0009(15) 0.0069(14)
C24 0.029(2) 0.039(2) 0.034(2) -0.005(2) 0.0030(14) 0.0085(15)
C25 0.026(2) 0.038(2) 0.034(2) 0.001(2) 0.0050(14) 0.0048(14)
C26 0.027(2) 0.035(2) 0.029(2) -0.0012(14) 0.0039(14) 0.0093(14)
C220 0.046(2) 0.031(2) 0.051(2) -0.001(2) 0.018(2) 0.008(2)
C221 0.061(2) 0.034(2) 0.084(3) -0.001(2) 0.025(2) 0.007(2)
C222 0.108(4) 0.053(3) 0.062(3) 0.018(2) 0.040(3) 0.016(2)
C223 0.041(2) 0.043(2) 0.106(4) -0.009(2) 0.027(2) 0.000(2)
C240 0.034(2) 0.053(2) 0.054(2) -0.012(2) 0.017(2) 0.005(2)
C241_a 0.054(3) 0.077(3) 0.047(3) -0.013(2) 0.018(2) 0.015(2)
C242_a 0.093(4) 0.078(4) 0.116(5) -0.037(3) 0.083(4) -0.020(3)
C243_a 0.049(3) 0.092(4) 0.079(4) -0.015(3) 0.015(3) 0.036(3)
C244_b 0.054(3) 0.077(3) 0.047(3) -0.013(2) 0.018(2) 0.015(2)
C245_b 0.093(4) 0.078(4) 0.116(5) -0.037(3) 0.083(4) -0.020(3)
C246_b 0.049(3) 0.092(4) 0.079(4) -0.015(3) 0.015(3) 0.036(3)

loop_
_atom_site_label
_atom_site_type_symbol
_atom_site_fract_x
_atom_site_fract_y
_atom_site_fract_z
_atom_site_U_iso_or_equiv
_atom_site_thermal_displace_type
_atom_site_occupancy
_atom_site_calc_flag
_atom_site_refinement_flags
_atom_site_disorder_group
P1 P 0.60292(9) 0.14804(7) 0.16413(7) 0.0339(3) Uani 1 d . .
N1 N 0.6619(3) 0.1477(2) 0.0639(2) 0.0390(7) Uani 1 d D .
H1N H 0.6122(29) 0.1140(22) 0.0106(17) 0.031(9) Uiso 1 d D .
C1 C 0.7796(3) 0.2242(2) 0.0542(3) 0.0366(8) Uani 1 d . .
H1 H 0.8100 0.2757 0.1172 0.044 Uiso 1 calc R .
C2 C 0.9102(3) 0.1730(3) 0.0438(3) 0.0414(9) Uani 1 d . .
H2A H 0.9441 0.1393 0.1032 0.050 Uiso 1 calc R .
H2B H 0.8815 0.1181 -0.0156 0.050 Uiso 1 calc R .
C3 C 1.0322(4) 0.2507(3) 0.0336(3) 0.0482(10) Uani 1 d . .
H3A H 1.0684 0.3012 0.0961 0.058 Uiso 1 calc R .
H3B H 1.1122 0.2135 0.0231 0.058 Uiso 1 calc R .
C4 C 0.9840(4) 0.3088(3) -0.0528(3) 0.0549(10) Uani 1 d . .
H4A H 0.9567 0.2595 -0.1162 0.066 Uiso 1 calc R .
H4B H 1.0644 0.3617 -0.0554 0.066 Uiso 1 calc R .
C5 C 0.8564(4) 0.3621(3) -0.0409(4) 0.0664(12) Uani 1 d . .
H5A H 0.8230 0.3970 -0.0996 0.080 Uiso 1 calc R .
H5B H 0.8867 0.4162 0.0192 0.080 Uiso 1 calc R .
C6 C 0.7331(4) 0.2842(3) -0.0310(3) 0.0540(10) Uani 1 d . .
H6A H 0.6538 0.3218 -0.0199 0.065 Uiso 1 calc R .
H6B H 0.6962 0.2346 -0.0941 0.065 Uiso 1 calc R .
O1 O 0.5307(2) 0.0229(2) 0.1377(2) 0.0342(5) Uani 1 d . .
C11 C 0.4910(3) -0.0281(2) 0.2115(2) 0.0299(7) Uani 1 d . .
C12 C 0.5774(3) -0.0960(2) 0.2593(2) 0.0333(8) Uani 1 d . .
C13 C 0.5267(3) -0.1442(2) 0.3304(2) 0.0357(8) Uani 1 d . .
H13 H 0.5844 -0.1889 0.3652 0.043 Uiso 1 calc R .
C14 C 0.3969(3) -0.1312(2) 0.3542(2) 0.0340(8) Uani 1 d . .
C15 C 0.3141(3) -0.0668(2) 0.3004(2) 0.0343(8) Uani 1 d . .
H15 H 0.2238 -0.0575 0.3131 0.041 Uiso 1 calc R .
C16 C 0.3575(3) -0.0156(2) 0.2292(2) 0.0300(7) Uani 1 d . .
C120 C 0.7203(3) -0.1178(3) 0.2356(3) 0.0380(8) Uani 1 d . .
C121 C 0.8336(4) -0.0219(3) 0.2674(4) 0.0621(12) Uani 1 d . .
H12A H 0.9251 -0.0398 0.2571 0.093 Uiso 1 calc R .
H12B H 0.8459 0.0042 0.3382 0.093 Uiso 1 calc R .
H12C H 0.8031 0.0322 0.2275 0.093 Uiso 1 calc R .
C122 C 0.7853(4) -0.2013(3) 0.2934(4) 0.0746(14) Uani 1 d . .
H12D H 0.7162 -0.2658 0.2765 0.112 Uiso 1 calc R .
H12E H 0.8072 -0.1766 0.3653 0.112 Uiso 1 calc R .
H12F H 0.8741 -0.2148 0.2753 0.112 Uiso 1 calc R .
C123 C 0.6948(5) -0.1576(5) 0.1256(3) 0.089(2) Uani 1 d . .
H12G H 0.6676 -0.1019 0.0869 0.134 Uiso 1 calc R .
H12H H 0.6172 -0.2171 0.1056 0.134 Uiso 1 calc R .
H12I H 0.7832 -0.1795 0.1130 0.134 Uiso 1 calc R .
C140 C 0.3443(3) -0.1855(3) 0.4322(3) 0.0397(8) Uani 1 d . .
C141 C 0.2202(5) -0.2728(3) 0.3784(3) 0.0650(12) Uani 1 d . .
H14A H 0.1885 -0.3106 0.4277 0.097 Uiso 1 calc R .
H14B H 0.2531 -0.3212 0.3323 0.097 Uiso 1 calc R .
H14C H 0.1397 -0.2426 0.3410 0.097 Uiso 1 calc R .
C142 C 0.2915(5) -0.1092(3) 0.5010(3) 0.0708(13) Uani 1 d . .
H14D H 0.3686 -0.0508 0.5322 0.106 Uiso 1 calc R .
H14E H 0.2637 -0.1446 0.5530 0.106 Uiso 1 calc R .
H14F H 0.2080 -0.0828 0.4624 0.106 Uiso 1 calc R .
C143 C 0.4609(5) -0.2361(5) 0.4955(4) 0.090(2) Uani 1 d . .
H14G H 0.5404 -0.1821 0.5337 0.134 Uiso 1 calc R .
H14H H 0.4968 -0.2852 0.4519 0.134 Uiso 1 calc R .
H14I H 0.4206 -0.2736 0.5416 0.134 Uiso 1 calc R .
C10 C 0.2616(3) 0.0527(2) 0.1726(2) 0.0331(8) Uani 1 d . .
H10A H 0.1599 0.0226 0.1639 0.040 Uiso 1 calc R .
H10B H 0.2783 0.0511 0.1052 0.040 Uiso 1 calc R .
O2 O 0.4577(2) 0.2066(2) 0.1311(2) 0.0353(6) Uani 1 d . .
C21 C 0.3818(3) 0.2394(2) 0.2002(2) 0.0304(7) Uani 1 d . .
C22 C 0.3945(3) 0.3463(2) 0.2371(2) 0.0316(8) Uani 1 d . .
C23 C 0.3098(3) 0.3716(2) 0.3016(2) 0.0363(8) Uani 1 d . .
H23 H 0.3186 0.4427 0.3298 0.044 Uiso 1 calc R .
C24 C 0.2134(3) 0.2999(3) 0.3274(2) 0.0356(8) Uani 1 d . .
C25 C 0.2020(3) 0.1963(2) 0.2859(2) 0.0334(8) Uani 1 d . .
H25 H 0.1363 0.1453 0.3017 0.040 Uiso 1 calc R .
C26 C 0.2844(3) 0.1654(2) 0.2220(2) 0.0313(8) Uani 1 d . .
C220 C 0.4867(4) 0.4316(3) 0.2054(3) 0.0421(9) Uani 1 d . .
C221 C 0.4689(4) 0.5419(3) 0.2499(3) 0.0592(11) Uani 1 d . .
H22A H 0.3666 0.5497 0.2327 0.089 Uiso 1 calc R .
H22B H 0.5228 0.5942 0.2226 0.089 Uiso 1 calc R .
H22C H 0.5059 0.5520 0.3227 0.089 Uiso 1 calc R .
C222 C 0.4412(5) 0.4253(3) 0.0922(3) 0.0701(13) Uani 1 d . .
H22D H 0.4537 0.3570 0.0606 0.105 Uiso 1 calc R .
H22E H 0.5008 0.4803 0.0721 0.105 Uiso 1 calc R .
H22F H 0.3398 0.4346 0.0713 0.105 Uiso 1 calc R .
C223 C 0.6472(4) 0.4223(3) 0.2411(4) 0.0643(12) Uani 1 d . .
H22G H 0.6737 0.4244 0.3137 0.096 Uiso 1 calc R .
H22H H 0.7049 0.4804 0.2237 0.096 Uiso 1 calc R .
H22I H 0.6654 0.3561 0.2087 0.096 Uiso 1 calc R .
C240 C 0.1205(3) 0.3377(3) 0.3955(3) 0.0479(10) Uani 1 d D .
C241_a C 0.2160(5) 0.3942(4) 0.4956(3) 0.0600(14) Uani 0.881(5) d PD 1
H24A_a H 0.2844 0.4499 0.4843 0.090 Uiso 0.881(5) calc PR 1
H24B_a H 0.2691 0.3446 0.5311 0.090 Uiso 0.881(5) calc PR 1
H24C_a H 0.1561 0.4243 0.5356 0.090 Uiso 0.881(5) calc PR 1
C242_a C 0.0184(6) 0.2501(4) 0.4118(5) 0.093(2) Uani 0.881(5) d PD 1
H24D_a H -0.0439 0.2150 0.3473 0.139 Uiso 0.881(5) calc PR 1
H24E_a H -0.0409 0.2780 0.4536 0.139 Uiso 0.881(5) calc PR 1
H24F_a H 0.0733 0.2000 0.4452 0.139 Uiso 0.881(5) calc PR 1
C243_a C 0.0316(5) 0.4180(4) 0.3459(4) 0.074(2) Uani 0.881(5) d PD 1
H24G_a H 0.0971 0.4762 0.3358 0.111 Uiso 0.881(5) calc PR 1
H24H_a H -0.0266 0.4442 0.3893 0.111 Uiso 0.881(5) calc PR 1
H24I_a H -0.0318 0.3842 0.2813 0.111 Uiso 0.881(5) calc PR 1
C244_b C -0.0378(18) 0.3287(26) 0.3398(19) 0.0600(14) Uani 0.119(5) d PD 2
H24J_b H -0.0927 0.3530 0.3863 0.090 Uiso 0.119(5) calc PR 2
H24K_b H -0.0754 0.2557 0.3109 0.090 Uiso 0.119(5) calc PR 2
H24L_b H -0.0471 0.3717 0.2864 0.090 Uiso 0.119(5) calc PR 2
C245_b C 0.1731(34) 0.4484(14) 0.4509(25) 0.093(2) Uani 0.119(5) d PD 2
H24M_b H 0.2745 0.4544 0.4873 0.139 Uiso 0.119(5) calc PR 2
H24N_b H 0.1155 0.4645 0.4981 0.139 Uiso 0.119(5) calc PR 2
H24O_b H 0.1630 0.4977 0.4028 0.139 Uiso 0.119(5) calc PR 2
C246_b C 0.1282(35) 0.2636(22) 0.4747(20) 0.074(2) Uani 0.119(5) d PD 2
H24P_b H 0.2291 0.2637 0.5096 0.111 Uiso 0.119(5) calc PR 2
H24Q_b H 0.0848 0.1927 0.4418 0.111 Uiso 0.119(5) calc PR 2
H24R_b H 0.0757 0.2876 0.5230 0.111 Uiso 0.119(5) calc PR 2

loop_
_atom_type_symbol
_atom_type_description
_atom_type_scat_dispersion_real
_atom_type_scat_dispersion_imag
_atom_type_scat_source
C C 0.0033 0.0016 'International Tables Vol C Tables 4.2.6.8 and 6.1.1.4'
H H 0.0000 0.0000 'International Tables Vol C Tables 4.2.6.8 and 6.1.1.4'
N N 0.0061 0.0033 'International Tables Vol C Tables 4.2.6.8 and 6.1.1.4'
O O 0.0106 0.0060 'International Tables Vol C Tables 4.2.6.8 and 6.1.1.4'
P P 0.1023 0.0942 'International Tables Vol C Tables 4.2.6.8 and 6.1.1.4'

loop_
_geom_angle_atom_site_label_1
_geom_angle_atom_site_label_2
_geom_angle_atom_site_label_3
_geom_angle
_geom_angle_site_symmetry_1
_geom_angle_site_symmetry_3
_geom_angle_publ_flag
N1 P1 O1 94.89(13) . . y
N1 P1 O2 100.38(14) . . y
O1 P1 O2 101.56(11) . . y
H1N N1 C1 114.6(22) . . ?
H1N N1 P1 119.5(22) . . ?
C1 N1 P1 124.0(2) . . ?
N1 C1 C6 112.5(3) . . ?
N1 C1 C2 111.5(3) . . ?
C6 C1 C2 110.4(3) . . ?
C3 C2 C1 112.2(3) . . ?
C4 C3 C2 111.4(3) . . ?
C3 C4 C5 110.2(3) . . ?
C4 C5 C6 111.3(3) . . ?
C1 C6 C5 111.9(3) . . ?
C11 O1 P1 120.1(2) . . ?
C16 C11 O1 117.3(3) . . ?
C16 C11 C12 121.8(3) . . ?
O1 C11 C12 120.7(3) . . ?
C13 C12 C11 116.0(3) . . ?
C13 C12 C120 120.9(3) . . ?
C11 C12 C120 123.1(3) . . ?
C12 C13 C14 124.6(3) . . ?
C15 C14 C13 116.1(3) . . ?
C15 C14 C140 120.7(3) . . ?
C13 C14 C140 123.2(3) . . ?
C16 C15 C14 122.8(3) . . ?
C15 C16 C11 118.6(3) . . ?
C15 C16 C10 120.2(3) . . ?
C11 C16 C10 121.2(3) . . ?
C121 C120 C123 110.7(4) . . ?
C121 C120 C122 105.4(3) . . ?
C123 C120 C122 107.4(3) . . ?
C121 C120 C12 111.5(3) . . ?
C123 C120 C12 110.2(3) . . ?
C122 C120 C12 111.5(3) . . ?
C142 C140 C143 108.6(4) . . ?
C142 C140 C14 110.8(3) . . ?
C143 C140 C14 112.4(3) . . ?
C142 C140 C141 109.2(3) . . ?
C143 C140 C141 107.1(3) . . ?
C14 C140 C141 108.7(3) . . ?
C16 C10 C26 114.7(3) . . ?
C21 O2 P1 121.6(2) . . ?
C26 C21 O2 117.8(3) . . ?
C26 C21 C22 121.8(3) . . ?
O2 C21 C22 120.0(3) . . ?
C23 C22 C21 115.7(3) . . ?
C23 C22 C220 120.6(3) . . ?
C21 C22 C220 123.6(3) . . ?
C24 C23 C22 124.4(3) . . ?
C23 C24 C25 117.2(3) . . ?
C23 C24 C240 119.8(3) . . ?
C25 C24 C240 123.0(3) . . ?
C24 C25 C26 121.5(3) . . ?
C21 C26 C25 119.3(3) . . ?
C21 C26 C10 120.7(3) . . ?
C25 C26 C10 119.9(3) . . ?
C22 C220 C222 109.7(3) . . ?
C22 C220 C223 110.8(3) . . ?
C222 C220 C223 110.7(3) . . ?
C22 C220 C221 112.3(3) . . ?
C222 C220 C221 106.6(3) . . ?
C223 C220 C221 106.7(3) . . ?
C242_a C240 C241_a 109.9(4) . . ?
C245_b C240 C244_b 109.2(11) . . ?
C242_a C240 C24 112.3(3) . . ?
C245_b C240 C24 113.9(13) . . ?
C241_a C240 C24 110.2(3) . . ?
C244_b C240 C24 112.5(11) . . ?
C245_b C240 C246_b 107.6(11) . . ?
C244_b C240 C246_b 106.8(11) . . ?
C24 C240 C246_b 106.4(12) . . ?
C242_a C240 C243_a 108.7(4) . . ?
C241_a C240 C243_a 107.2(3) . . ?
C24 C240 C243_a 108.5(3) . . ?

loop_
_geom_bond_atom_site_label_1
_geom_bond_atom_site_label_2
_geom_bond_distance
_geom_bond_site_symmetry_2
_geom_bond_publ_flag
P1 N1 1.635(3) . y
P1 O1 1.662(2) . y
P1 O2 1.670(2) . y
N1 H1N 0.82(2) . ?
N1 C1 1.470(4) . ?
C1 C6 1.510(5) . ?
C1 C2 1.523(4) . ?
C2 C3 1.513(5) . ?
C3 C4 1.510(5) . ?
C4 C5 1.517(5) . ?
C5 C6 1.522(5) . ?
O1 C11 1.398(4) . ?
C11 C16 1.396(4) . ?
C11 C12 1.405(4) . ?
C12 C13 1.393(5) . ?
C12 C120 1.545(4) . ?
C13 C14 1.397(4) . ?
C14 C15 1.389(5) . ?
C14 C140 1.525(5) . ?
C15 C16 1.383(4) . ?
C16 C10 1.512(4) . ?
C120 C121 1.512(5) . ?
C120 C123 1.512(5) . ?
C120 C122 1.537(5) . ?
C140 C142 1.516(5) . ?
C140 C143 1.524(5) . ?
C140 C141 1.534(5) . ?
C10 C26 1.516(4) . ?
O2 C21 1.402(4) . ?
C21 C26 1.385(4) . ?
C21 C22 1.409(4) . ?
C22 C23 1.392(4) . ?
C22 C220 1.522(5) . ?
C23 C24 1.386(5) . ?
C24 C25 1.387(4) . ?
C24 C240 1.535(4) . ?
C25 C26 1.388(4) . ?
C220 C222 1.524(5) . ?
C220 C223 1.536(5) . ?
C220 C221 1.545(5) . ?
C240 C242_a 1.501(5) . ?
C240 C245_b 1.524(13) . ?
C240 C241_a 1.525(5) . ?
C240 C244_b 1.526(13) . ?
C240 C246_b 1.551(14) . ?
C240 C243_a 1.553(6) . ?
